data_2104022
loop_
_publ_author_name
'Shiraki, Koichi'
'Tsuchiya, Taku'
'Ono, Shigeaki'

_publ_section_title
;
 Structural refinements of high-pressure phases in germanium dioxide
;
_journal_issue 6
_journal_name_full 'Acta Crystallographica Section B'
_journal_page_first 701
_journal_page_last 708
_journal_paper_doi 10.1107/S0108768103021761
_journal_volume 59
_journal_year 2003
_chemical_formula_moiety 'Ge O2'
_chemical_formula_structural 'Ge O2'
_chemical_formula_sum 'Ge O2'
_chemical_formula_weight 104.6088
_chemical_name_systematic ' germanium dioxide'
_space_group_IT_number 58
_symmetry_cell_setting orthorhombic
_symmetry_space_group_name_Hall '-P 2 2n'
_symmetry_space_group_name_H-M 'P n n m'
_cell_angle_alpha 90.0
_cell_angle_beta 90.0
_cell_angle_gamma 90.0
_cell_formula_units_Z 2
_cell_length_a 4.2499(7)
_cell_length_b 4.2024(7)
_cell_length_c 2.8039(4)
_cell_volume 50.077(14)
_cod_data_source_file ws0004.cif
_cod_data_source_block I_phase_1
_cod_original_cell_volume 50.080(10)
_cod_database_code 2104022

loop_
_symmetry_equiv_pos_site_id
_symmetry_equiv_pos_as_xyz
1 x,y,z
2 -x,-y,z
3 -x+1/2,y+1/2,-z+1/2
4 x+1/2,-y+1/2,-z+1/2
5 -x,-y,-z
6 x,y,-z
7 x+1/2,-y+1/2,z+1/2
8 -x+1/2,y+1/2,z+1/2

loop_
_atom_site_label
_atom_site_fract_x
_atom_site_fract_y
_atom_site_fract_z
_atom_site_thermal_displace_type
_atom_site_occupancy
_atom_site_type_symbol
Ge1 0.0 0.0 0.0 Biso 1.0 Ge
O1 0.304(5) 0.292(6) 0.0 Biso 1.0 O

loop_
_cod_related_entry_id
_cod_related_entry_database
_cod_related_entry_code
1 ChemSpider 10605912
